data_4346015
loop_
_publ_author_name
'Loh, Ying Kai'
'Gurnani, Chitra'
'Ganguly, Rakesh'
'Vidovi\'c, Dragoslav'

_publ_section_title
;
 A dicationic iminophosphane.
;
_journal_issue 7
_journal_name_full 'Inorganic chemistry'
_journal_page_first 3087
_journal_page_last 3089
_journal_paper_doi 10.1021/acs.inorgchem.5b00003
_journal_volume 54
_journal_year 2015
_chemical_formula_sum 'C54 H54 Cl2.5 F2 N3 O P3.5'
_chemical_formula_weight 996.02
_space_group_crystal_system triclinic
_space_group_IT_number 2
_space_group_name_Hall '-P 1'
_space_group_name_H-M_alt 'P -1'
_atom_sites_solution_hydrogens geom
_cell_angle_alpha 108.180(3)
_cell_angle_beta 91.595(3)
_cell_angle_gamma 96.568(3)
_cell_formula_units_Z 2
_cell_length_a 10.3874(9)
_cell_length_b 13.6874(14)
_cell_length_c 18.2792(16)
_cell_measurement_reflns_used 1845
_cell_measurement_temperature 103.(2)
_cell_measurement_theta_max 23.3305
_cell_measurement_theta_min 2.8013
_cell_volume 2447.4(4)
_computing_cell_refinement 'SAINT V8.34A (Bruker AXS Inc., 2013)'
_computing_data_collection 'APEX2 (Bruker AXS Inc., 2014)'
_computing_data_reduction 'SAINT V8.34A (Bruker AXS Inc., 2013)'
_computing_molecular_graphics 'XP (Bruker AXS Inc., 2014)'
_computing_publication_material 'APEX2 (Bruker AXS Inc., 2014)'
_computing_structure_refinement 'SHELXL-2014/6 (Sheldrick, 2014)'
_diffrn_ambient_temperature 103.(2)
_diffrn_detector_area_resol_mean 8.3333
_diffrn_measured_fraction_theta_full 0.970
_diffrn_measured_fraction_theta_max 0.935
_diffrn_measurement_device_type 'CCD area detector'
_diffrn_measurement_method 'phi and omega scans'
_diffrn_radiation_monochromator graphite
_diffrn_radiation_type MoK\a
_diffrn_radiation_wavelength 0.71073
_diffrn_reflns_av_R_equivalents 0.0927
_diffrn_reflns_av_unetI/netI 0.1609
_diffrn_reflns_Laue_measured_fraction_full 0.970
_diffrn_reflns_Laue_measured_fraction_max 0.935
_diffrn_reflns_limit_h_max 14
_diffrn_reflns_limit_h_min -12
_diffrn_reflns_limit_k_max 18
_diffrn_reflns_limit_k_min -18
_diffrn_reflns_limit_l_max 25
_diffrn_reflns_limit_l_min -23
_diffrn_reflns_number 28216
_diffrn_reflns_point_group_measured_fraction_full 0.970
_diffrn_reflns_point_group_measured_fraction_max 0.935
_diffrn_reflns_theta_full 25.242
_diffrn_reflns_theta_max 29.302
_diffrn_reflns_theta_min 1.579
_diffrn_source 'fine-focus sealed tube'
_exptl_absorpt_coefficient_mu 0.325
_exptl_absorpt_correction_T_max 0.97
_exptl_absorpt_correction_T_min 0.86
_exptl_absorpt_correction_type multi-scan
_exptl_absorpt_process_details 'SADABS V2014/4 (Bruker AXS Inc.)'
_exptl_crystal_colour colourless
_exptl_crystal_density_diffrn 1.352
_exptl_crystal_density_method 'not measured'
_exptl_crystal_description block
_exptl_crystal_F_000 1040
_exptl_crystal_size_max 0.180
_exptl_crystal_size_mid 0.120
_exptl_crystal_size_min 0.080
_refine_diff_density_max 1.159
_refine_diff_density_min -1.280
_refine_ls_extinction_method none
_refine_ls_goodness_of_fit_ref 0.997
_refine_ls_hydrogen_treatment constr
_refine_ls_matrix_type full
_refine_ls_number_parameters 676
_refine_ls_number_reflns 12514
_refine_ls_number_restraints 382
_refine_ls_restrained_S_all 0.994
_refine_ls_R_factor_all 0.1635
_refine_ls_R_factor_gt 0.0822
_refine_ls_shift/su_max 0.000
_refine_ls_shift/su_mean 0.000
_refine_ls_structure_factor_coef Fsqd
_refine_ls_weighting_details 'w=1/[\s^2^(Fo^2^)+(0.1445P)^2^] where P=(Fo^2^+2Fc^2^)/3'
_refine_ls_weighting_scheme calc
_refine_ls_wR_factor_gt 0.2124
_refine_ls_wR_factor_ref 0.2732
_reflns_number_gt 6696
_reflns_number_total 12514
_reflns_threshold_expression 'I > 2\s(I)'
_cod_data_source_file ic5b00003_si_002.cif
_cod_data_source_block I
_cod_original_formula_sum 'C54 H54 Cl2.50 F2 N3 O P3.50'
_cod_database_code 4346015

loop_
_space_group_symop_operation_xyz
'x, y, z'
'-x, -y, -z'

loop_
_atom_site_type_symbol
_atom_site_label
_atom_site_fract_x
_atom_site_fract_y
_atom_site_fract_z
_atom_site_U_iso_or_equiv
_atom_site_adp_type
_atom_site_calc_flag
_atom_site_refinement_flags_adp
_atom_site_refinement_flags_occupancy
_atom_site_refinement_flags_posn
_atom_site_occupancy
_atom_site_disorder_assembly
_atom_site_disorder_group
C C1 0.3639(4) 0.6537(3) 0.3093(2) 0.0130(9) Uani d . . . 1 . .
C C2 0.2651(4) 0.5313(3) 0.0851(2) 0.0142(9) Uani d . . . 1 . .
C C3 0.2261(4) 0.4445(4) -0.0414(3) 0.0206(10) Uani d . . . 1 . .
H H3 0.2225 0.3921 -0.0901 0.025 Uiso calc U . R 1 . .
C C4 0.1858(4) 0.5380(4) -0.0277(3) 0.0197(10) Uani d . . . 1 . .
H H4 0.1484 0.5629 -0.0654 0.024 Uiso calc U . R 1 . .
C C5 0.3296(4) 0.3459(3) 0.0361(3) 0.0177(9) Uani d . . . 1 . .
C C6 0.4750(4) 0.3783(4) 0.0588(3) 0.0226(10) Uani d . . . 1 . .
H H6A 0.5174 0.3988 0.0177 0.034 Uiso calc U . R 1 . .
H H6B 0.5135 0.3199 0.0666 0.034 Uiso calc U . R 1 . .
H H6C 0.487 0.437 0.1068 0.034 Uiso calc U . R 1 . .
C C7 0.2565(5) 0.3085(4) 0.0952(3) 0.0226(10) Uani d . . . 1 . .
H H7A 0.2606 0.3655 0.1439 0.034 Uiso calc U . R 1 . .
H H7B 0.2962 0.251 0.1038 0.034 Uiso calc U . R 1 . .
H H7C 0.1656 0.2847 0.076 0.034 Uiso calc U . R 1 . .
C C8 0.3133(5) 0.2598(4) -0.0414(3) 0.0244(11) Uani d . . . 1 . .
H H8A 0.2207 0.2383 -0.0567 0.037 Uiso calc U . R 1 . .
H H8B 0.3536 0.2004 -0.0369 0.037 Uiso calc U . R 1 . .
H H8C 0.3553 0.2853 -0.0805 0.037 Uiso calc U . R 1 . .
C C9 0.1706(5) 0.7002(4) 0.0829(3) 0.0209(10) Uani d . . . 1 . .
C C10 0.1080(5) 0.7136(4) 0.1589(3) 0.0251(11) Uani d . . . 1 . .
H H10A 0.0353 0.6585 0.1519 0.038 Uiso calc U . R 1 . .
H H10B 0.0759 0.7812 0.1759 0.038 Uiso calc U . R 1 . .
H H10C 0.1723 0.7099 0.1979 0.038 Uiso calc U . R 1 . .
C C11 0.2907(5) 0.7807(4) 0.0895(3) 0.0244(11) Uani d . . . 1 . .
H H11A 0.3587 0.7709 0.1238 0.037 Uiso calc U . R 1 . .
H H11B 0.2665 0.8508 0.1106 0.037 Uiso calc U . R 1 . .
H H11C 0.3232 0.7716 0.0383 0.037 Uiso calc U . R 1 . .
C C12 0.0685(5) 0.7158(4) 0.0262(3) 0.0278(12) Uani d . . . 1 . .
H H12A 0.1085 0.7164 -0.0216 0.042 Uiso calc U . R 1 . .
H H12B 0.0351 0.7819 0.0496 0.042 Uiso calc U . R 1 . .
H H12C -0.0033 0.659 0.0146 0.042 Uiso calc U . R 1 . .
C C13 0.4878(4) 0.8597(3) 0.3285(3) 0.0174(9) Uani d . . . 1 . .
C C14 0.6154(5) 0.8618(4) 0.3051(3) 0.0223(10) Uani d . . . 1 . .
H H14 0.6747 0.8243 0.3222 0.027 Uiso calc U . R 1 . .
C C15 0.6545(5) 0.9185(4) 0.2573(3) 0.0306(12) Uani d . . . 1 . .
H H15 0.7404 0.9186 0.2408 0.037 Uiso calc U . R 1 . .
C C16 0.5711(6) 0.9749(4) 0.2333(3) 0.0333(13) Uani d . . . 1 . .
H H16 0.5986 1.0122 0.1994 0.04 Uiso calc U . R 1 . .
C C17 0.4465(6) 0.9773(4) 0.2587(3) 0.0339(14) Uani d . . . 1 . .
H H17 0.3901 1.0187 0.2438 0.041 Uiso calc U . R 1 . .
C C18 0.4041(5) 0.9201(4) 0.3054(3) 0.0253(11) Uani d . . . 1 . .
H H18 0.3183 0.9214 0.3221 0.03 Uiso calc U . R 1 . .
C C19 0.5786(4) 0.7624(3) 0.4316(3) 0.0172(9) Uani d . . . 1 . .
C C20 0.6366(4) 0.6724(4) 0.4130(3) 0.0186(10) Uani d . . . 1 . .
H H20 0.5968 0.6121 0.3738 0.022 Uiso calc U . R 1 . .
C C21 0.7534(4) 0.6701(4) 0.4519(3) 0.0232(11) Uani d . . . 1 . .
H H21 0.7929 0.6082 0.4391 0.028 Uiso calc U . R 1 . .
C C22 0.8117(5) 0.7581(4) 0.5091(3) 0.0258(11) Uani d . . . 1 . .
H H22 0.8906 0.7561 0.5358 0.031 Uiso calc U . R 1 . .
C C23 0.7554(5) 0.8482(4) 0.5272(3) 0.0238(11) Uani d . . . 1 . .
H H23 0.7958 0.9082 0.5664 0.029 Uiso calc U . R 1 . .
C C24 0.6394(5) 0.8521(4) 0.4884(3) 0.0233(11) Uani d . . . 1 . .
H H24 0.6018 0.9149 0.5003 0.028 Uiso calc U . R 1 . .
C C25 0.3180(4) 0.8244(3) 0.4481(3) 0.0191(10) Uani d . . . 1 . .
C C26 0.3398(5) 0.8415(4) 0.5265(3) 0.0238(11) Uani d . . . 1 . .
H H26 0.4185 0.8261 0.5455 0.029 Uiso calc U . R 1 . .
C C27 0.2480(5) 0.8810(4) 0.5778(3) 0.0297(12) Uani d . . . 1 . .
H H27 0.2624 0.8899 0.6312 0.036 Uiso calc U . R 1 . .
C C28 0.1352(5) 0.9073(4) 0.5506(3) 0.0330(13) Uani d . . . 1 . .
H H28 0.0742 0.9376 0.5857 0.04 Uiso calc U . R 1 . .
C C29 0.1120(5) 0.8894(4) 0.4727(3) 0.0291(12) Uani d . . . 1 . .
H H29 0.0337 0.9059 0.4541 0.035 Uiso calc U . R 1 . .
C C30 0.2018(5) 0.8477(4) 0.4212(3) 0.0218(10) Uani d . . . 1 . .
H H30 0.1844 0.8348 0.3675 0.026 Uiso calc U . R 1 . .
C C31 0.1111(4) 0.5205(4) 0.2866(3) 0.0194(10) Uani d . . . 1 . .
C C32 0.0576(4) 0.4184(4) 0.2477(3) 0.0225(10) Uani d . . . 1 . .
H H32 0.1086 0.3633 0.2416 0.027 Uiso calc U . R 1 . .
C C33 -0.0712(5) 0.3978(5) 0.2181(3) 0.0349(14) Uani d . . . 1 . .
H H33 -0.1076 0.3284 0.1914 0.042 Uiso calc U . R 1 . .
C C34 -0.1466(5) 0.4772(5) 0.2270(3) 0.0309(13) Uani d . . . 1 . .
H H34 -0.2346 0.4622 0.2071 0.037 Uiso calc U . R 1 . .
C C35 -0.0928(5) 0.5790(4) 0.2652(3) 0.0276(12) Uani d . . . 1 . .
H H35 -0.1441 0.6339 0.2716 0.033 Uiso calc U . R 1 . .
C C36 0.0361(4) 0.6002(4) 0.2939(3) 0.0220(10) Uani d . . . 1 . .
H H36 0.0734 0.6699 0.3187 0.026 Uiso calc U . R 1 . .
C C37 0.2547(4) 0.5808(3) 0.4344(3) 0.0153(9) Uani d . . . 1 . .
C C38 0.3615(4) 0.5771(4) 0.4814(3) 0.0191(10) Uani d . . . 1 . .
H H38 0.4416 0.5613 0.4596 0.023 Uiso calc U . R 1 . .
C C39 0.3504(5) 0.5965(4) 0.5597(3) 0.0228(10) Uani d . . . 1 . .
H H39 0.4232 0.5945 0.5916 0.027 Uiso calc U . R 1 . .
C C40 0.2347(5) 0.6187(4) 0.5921(3) 0.0258(11) Uani d . . . 1 . .
H H40 0.2279 0.6325 0.646 0.031 Uiso calc U . R 1 . .
C C41 0.1289(5) 0.6210(4) 0.5459(3) 0.0235(11) Uani d . . . 1 . .
H H41 0.0486 0.6352 0.568 0.028 Uiso calc U . R 1 . .
C C42 0.1384(4) 0.6025(4) 0.4671(3) 0.0191(10) Uani d . . . 1 . .
H H42 0.0651 0.6047 0.4357 0.023 Uiso calc U . R 1 . .
C C43 0.3491(4) 0.4335(3) 0.3089(3) 0.0171(9) Uani d . . . 1 . .
C C44 0.4581(4) 0.4231(3) 0.2659(3) 0.0171(9) Uani d . . . 1 . .
H H44 0.4949 0.4783 0.2488 0.02 Uiso calc U . R 1 . .
C C45 0.5123(5) 0.3308(4) 0.2481(3) 0.0203(10) Uani d . . . 1 . .
H H45 0.5868 0.3232 0.2188 0.024 Uiso calc U . R 1 . .
C C46 0.4590(5) 0.2500(4) 0.2725(3) 0.0266(11) Uani d . . . 1 . .
H H46 0.4965 0.1871 0.2598 0.032 Uiso calc U . R 1 . .
C C47 0.3511(6) 0.2608(4) 0.3155(3) 0.0319(13) Uani d . . . 1 . .
H H47 0.3136 0.2051 0.3318 0.038 Uiso calc U . R 1 . .
C C48 0.2978(5) 0.3530(4) 0.3348(3) 0.0282(12) Uani d . . . 1 . .
H H48 0.2256 0.3612 0.366 0.034 Uiso calc U . R 1 . .
C C49 -0.2243(10) 1.1312(8) 0.1074(6) 0.065(2) Uani d U P G 0.5 A 1
C C50 -0.1755(10) 1.1386(7) 0.1808(5) 0.056(3) Uani d U P G 0.5 A 1
C C51 -0.0851(10) 1.0749(7) 0.1896(4) 0.057(2) Uani d U P G 0.5 A 1
H H51 -0.0518 1.0799 0.2397 0.068 Uiso calc U P R 0.5 A 1
C C52 -0.0437(10) 1.0038(8) 0.1250(6) 0.069(3) Uani d U P G 0.5 A 1
H H52 0.0181 0.9603 0.1311 0.083 Uiso calc U P R 0.5 A 1
C C53 -0.0925(11) 0.9964(8) 0.0517(5) 0.076(3) Uani d U P G 0.5 A 1
H H53 -0.0642 0.9478 0.0075 0.091 Uiso calc U P R 0.5 A 1
C C54 -0.1828(11) 1.0601(9) 0.0428(5) 0.075(3) Uani d U P G 0.5 A 1
H H54 -0.2162 1.055 -0.0073 0.09 Uiso calc U P R 0.5 A 1
F F1 -0.3192(10) 1.1880(8) 0.1012(5) 0.081(3) Uani d U P . 0.5 A 1
F F2 -0.2208(9) 1.2020(7) 0.2430(5) 0.071(2) Uani d U P . 0.5 A 1
C C55 -0.3069(12) 1.0985(9) 0.0878(5) 0.069(3) Uani d U P G 0.5 B -2
C C56 -0.2033(9) 1.0537(10) 0.0504(7) 0.077(3) Uani d U P G 0.5 B -2
H H56 -0.1189 1.0702 0.0758 0.092 Uiso calc U P R 0.5 B -2
C C57 -0.2232(10) 0.9848(9) -0.0243(6) 0.081(3) Uani d U P G 0.5 B -2
H H57 -0.1524 0.9542 -0.0499 0.098 Uiso calc U P R 0.5 B -2
C C58 -0.3467(12) 0.9606(8) -0.0616(5) 0.076(3) Uani d U P G 0.5 B -2
H H58 -0.3603 0.9136 -0.1126 0.091 Uiso calc U P R 0.5 B -2
C C59 -0.4503(9) 1.0054(9) -0.0241(7) 0.081(3) Uani d U P G 0.5 B -2
H H59 -0.5347 0.9889 -0.0496 0.097 Uiso calc U P R 0.5 B -2
C C61 -0.4304(10) 1.0743(9) 0.0506(7) 0.076(3) Uani d U P G 0.5 B -2
F F3 -0.5264(12) 1.1145(11) 0.0875(7) 0.125(4) Uani d U P . 0.5 B -2
F F4 -0.2924(10) 1.1670(8) 0.1552(6) 0.081(3) Uani d U P . 0.5 B -2
Cl Cl1 0.60322(10) 0.61896(9) 0.20225(7) 0.0203(3) Uani d . . . 1 . .
Cl Cl2 0.0716(6) 0.9662(5) 0.3007(4) 0.0437(15) Uani d . P . 0.4 C -1
N N1 0.3019(3) 0.5475(3) 0.1594(2) 0.0145(8) Uani d . . . 1 . .
N N2 0.2734(4) 0.4385(3) 0.0276(2) 0.0165(8) Uani d . . . 1 . .
N N3 0.2075(4) 0.5916(3) 0.0495(2) 0.0162(8) Uani d . . . 1 . .
O O1 -0.0554(5) 0.9482(5) 0.1693(4) 0.0376(17) Uani d U P . 0.6 D -2
O O2 0.1097(13) 1.0025(9) 0.2951(8) 0.056(3) Uani d U P . 0.6 D -2
P P4 0.0520(3) 1.0248(2) 0.23760(18) 0.0465(7) Uani d U P . 0.6 D -2
Cl Cl3 -0.0279(3) 1.1603(2) 0.28191(19) 0.0622(8) Uani d U P . 0.6 D -2
Cl Cl4 0.1695(4) 1.0735(3) 0.1626(2) 0.0871(12) Uani d U P . 0.6 D -2
P P1 0.38746(11) 0.65452(9) 0.21224(7) 0.0145(3) Uani d . . . 1 . .
P P2 0.43246(11) 0.76930(9) 0.37874(7) 0.0142(3) Uani d . . . 1 . .
P P3 0.27481(11) 0.55240(9) 0.33168(6) 0.0135(3) Uani d . . . 1 . .

loop_
_atom_site_aniso_label
_atom_site_aniso_U_11
_atom_site_aniso_U_22
_atom_site_aniso_U_33
_atom_site_aniso_U_12
_atom_site_aniso_U_13
_atom_site_aniso_U_23
C1 0.013(2) 0.014(2) 0.011(2) 0.0019(16) 0.0013(17) 0.0016(17)
C2 0.012(2) 0.017(2) 0.013(2) -0.0015(16) -0.0005(17) 0.0060(17)
C3 0.022(2) 0.030(3) 0.010(2) -0.001(2) -0.0014(19) 0.0077(19)
C4 0.021(2) 0.028(2) 0.010(2) 0.0014(19) -0.0028(19) 0.0071(19)
C5 0.019(2) 0.017(2) 0.017(2) 0.0064(18) 0.0036(19) 0.0036(18)
C6 0.021(2) 0.025(2) 0.019(2) 0.0043(19) 0.000(2) 0.002(2)
C7 0.025(3) 0.023(2) 0.022(3) 0.005(2) 0.002(2) 0.010(2)
C8 0.032(3) 0.018(2) 0.018(2) 0.002(2) 0.001(2) -0.0013(19)
C9 0.024(2) 0.023(2) 0.018(2) 0.0075(19) -0.003(2) 0.008(2)
C10 0.024(3) 0.030(3) 0.022(3) 0.007(2) 0.002(2) 0.008(2)
C11 0.026(3) 0.022(2) 0.026(3) 0.003(2) -0.004(2) 0.008(2)
C12 0.029(3) 0.033(3) 0.028(3) 0.010(2) -0.001(2) 0.017(2)
C13 0.023(2) 0.012(2) 0.013(2) -0.0033(17) -0.0044(19) 0.0012(17)
C14 0.025(2) 0.018(2) 0.022(3) 0.0005(19) 0.001(2) 0.004(2)
C15 0.031(3) 0.029(3) 0.028(3) -0.008(2) 0.008(2) 0.006(2)
C16 0.048(4) 0.023(3) 0.030(3) -0.009(2) -0.004(3) 0.014(2)
C17 0.044(3) 0.019(2) 0.038(3) -0.005(2) -0.016(3) 0.012(2)
C18 0.029(3) 0.017(2) 0.028(3) -0.002(2) -0.004(2) 0.007(2)
C19 0.017(2) 0.020(2) 0.013(2) -0.0004(17) -0.0016(18) 0.0033(18)
C20 0.015(2) 0.021(2) 0.020(2) 0.0026(18) 0.0018(19) 0.0055(19)
C21 0.018(2) 0.025(2) 0.029(3) 0.0045(19) 0.000(2) 0.011(2)
C22 0.016(2) 0.039(3) 0.026(3) 0.000(2) -0.005(2) 0.018(2)
C23 0.018(2) 0.031(3) 0.018(2) -0.006(2) -0.010(2) 0.006(2)
C24 0.022(2) 0.023(2) 0.025(3) 0.0003(19) -0.001(2) 0.009(2)
C25 0.019(2) 0.014(2) 0.021(2) 0.0015(17) 0.0022(19) 0.0009(18)
C26 0.031(3) 0.019(2) 0.017(2) -0.004(2) -0.004(2) 0.0018(19)
C27 0.040(3) 0.022(3) 0.019(3) -0.005(2) 0.007(2) -0.003(2)
C28 0.032(3) 0.020(2) 0.040(3) 0.003(2) 0.018(3) -0.002(2)
C29 0.025(3) 0.018(2) 0.043(3) 0.0063(19) 0.007(2) 0.004(2)
C30 0.023(2) 0.018(2) 0.023(3) 0.0044(18) 0.002(2) 0.0033(19)
C31 0.015(2) 0.027(2) 0.015(2) -0.0013(18) 0.0055(18) 0.0045(19)
C32 0.019(2) 0.025(2) 0.019(2) 0.0017(19) 0.004(2) 0.002(2)
C33 0.023(3) 0.041(3) 0.027(3) -0.011(2) 0.001(2) -0.003(3)
C34 0.016(2) 0.054(4) 0.019(3) -0.003(2) -0.003(2) 0.009(3)
C35 0.022(3) 0.042(3) 0.021(3) 0.006(2) -0.002(2) 0.013(2)
C36 0.016(2) 0.028(3) 0.023(3) -0.0005(19) -0.003(2) 0.012(2)
C37 0.021(2) 0.013(2) 0.013(2) 0.0045(17) -0.0003(18) 0.0042(17)
C38 0.018(2) 0.025(2) 0.017(2) 0.0058(18) 0.0010(19) 0.0088(19)
C39 0.024(3) 0.028(3) 0.018(2) 0.006(2) -0.003(2) 0.009(2)
C40 0.033(3) 0.033(3) 0.012(2) 0.011(2) 0.004(2) 0.004(2)
C41 0.025(3) 0.032(3) 0.017(2) 0.010(2) 0.012(2) 0.009(2)
C42 0.017(2) 0.025(2) 0.017(2) 0.0053(18) -0.0008(19) 0.008(2)
C43 0.024(2) 0.014(2) 0.013(2) 0.0023(18) 0.0005(19) 0.0044(17)
C44 0.019(2) 0.016(2) 0.015(2) 0.0045(17) -0.0053(19) 0.0027(18)
C45 0.022(2) 0.025(2) 0.015(2) 0.0096(19) -0.0020(19) 0.0060(19)
C46 0.041(3) 0.017(2) 0.022(3) 0.012(2) 0.008(2) 0.004(2)
C47 0.053(4) 0.018(2) 0.029(3) 0.006(2) 0.010(3) 0.014(2)
C48 0.039(3) 0.025(3) 0.023(3) 0.007(2) 0.009(2) 0.009(2)
C49 0.080(5) 0.064(4) 0.059(4) 0.023(4) 0.005(4) 0.024(4)
C50 0.067(5) 0.053(5) 0.054(4) 0.015(4) 0.004(4) 0.024(4)
C51 0.064(5) 0.052(4) 0.057(4) 0.011(4) 0.004(4) 0.021(4)
C52 0.075(5) 0.062(5) 0.066(5) 0.025(4) -0.003(5) 0.009(4)
C53 0.089(5) 0.071(5) 0.069(4) 0.027(4) -0.001(4) 0.018(4)
C54 0.091(4) 0.070(4) 0.067(4) 0.022(4) 0.001(4) 0.022(4)
F1 0.110(6) 0.088(5) 0.054(5) 0.050(5) -0.009(5) 0.024(4)
F2 0.085(6) 0.077(5) 0.047(4) 0.014(4) 0.012(4) 0.010(4)
C55 0.087(4) 0.064(4) 0.064(4) 0.012(4) 0.005(4) 0.032(4)
C56 0.089(4) 0.071(4) 0.070(4) 0.020(4) 0.002(4) 0.022(4)
C57 0.094(5) 0.076(5) 0.074(5) 0.017(4) 0.000(4) 0.023(4)
C58 0.091(6) 0.068(6) 0.079(6) 0.006(5) 0.002(5) 0.038(5)
C59 0.088(5) 0.079(6) 0.077(6) 0.002(5) 0.004(5) 0.031(5)
C61 0.086(5) 0.076(5) 0.075(5) 0.015(5) 0.004(4) 0.036(4)
F3 0.106(7) 0.160(10) 0.098(7) 0.037(7) 0.017(6) 0.020(7)
F4 0.096(6) 0.077(5) 0.069(5) 0.012(5) 0.015(4) 0.020(4)
Cl1 0.0149(5) 0.0252(6) 0.0201(6) 0.0028(4) 0.0033(4) 0.0061(5)
Cl2 0.057(3) 0.048(3) 0.024(2) 0.037(3) -0.008(2) -0.003(2)
N1 0.0145(18) 0.0180(18) 0.0107(18) 0.0043(14) 0.0004(15) 0.0031(15)
N2 0.0175(19) 0.0199(19) 0.0133(19) 0.0021(15) -0.0007(16) 0.0072(16)
N3 0.0163(19) 0.0226(19) 0.0103(18) 0.0025(15) -0.0020(15) 0.0060(15)
O1 0.013(3) 0.026(3) 0.054(4) -0.007(2) 0.002(3) -0.012(3)
O2 0.083(8) 0.054(7) 0.034(5) 0.038(5) -0.002(5) 0.007(5)
P4 0.0536(17) 0.0393(15) 0.0492(17) 0.0147(13) 0.0208(14) 0.0131(13)
Cl3 0.087(2) 0.0455(16) 0.067(2) 0.0301(15) 0.0395(17) 0.0254(14)
Cl4 0.081(3) 0.095(3) 0.082(3) -0.001(2) 0.030(2) 0.025(2)
P1 0.0146(6) 0.0170(5) 0.0118(6) 0.0024(4) -0.0014(4) 0.0046(4)
P2 0.0140(5) 0.0150(5) 0.0129(6) 0.0033(4) -0.0010(4) 0.0032(4)
P3 0.0139(5) 0.0159(5) 0.0106(5) 0.0020(4) 0.0001(4) 0.0040(4)

loop_
_atom_type_symbol
_atom_type_description
_atom_type_scat_dispersion_real
_atom_type_scat_dispersion_imag
_atom_type_scat_source
C C 0.0033 0.0016 'International Tables Vol C Tables 4.2.6.8 and 6.1.1.4'
H H 0.0000 0.0000 'International Tables Vol C Tables 4.2.6.8 and 6.1.1.4'
N N 0.0061 0.0033 'International Tables Vol C Tables 4.2.6.8 and 6.1.1.4'
P P 0.1023 0.0942 'International Tables Vol C Tables 4.2.6.8 and 6.1.1.4'
Cl Cl 0.1484 0.1585 'International Tables Vol C Tables 4.2.6.8 and 6.1.1.4'
O O 0.0106 0.0060 'International Tables Vol C Tables 4.2.6.8 and 6.1.1.4'
F F 0.0171 0.0103 'International Tables Vol C Tables 4.2.6.8 and 6.1.1.4'

loop_
_geom_angle_atom_site_label_1
_geom_angle_atom_site_label_2
_geom_angle_atom_site_label_3
_geom_angle
P3 C1 P2 123.5(3)
P3 C1 P1 123.8(2)
P2 C1 P1 112.5(2)
N1 C2 N3 131.6(4)
N1 C2 N2 122.7(4)
N3 C2 N2 105.6(4)
C4 C3 N2 107.6(4)
C3 C4 N3 108.8(4)
N2 C5 C7 108.8(4)
N2 C5 C8 109.2(4)
C7 C5 C8 109.3(4)
N2 C5 C6 107.8(4)
C7 C5 C6 113.2(4)
C8 C5 C6 108.6(4)
C10 C9 N3 111.3(4)
C10 C9 C12 106.9(4)
N3 C9 C12 108.1(4)
C10 C9 C11 113.0(4)
N3 C9 C11 109.6(4)
C12 C9 C11 107.7(4)
C14 C13 C18 118.9(5)
C14 C13 P2 118.5(4)
C18 C13 P2 122.3(4)
C15 C14 C13 119.8(5)
C16 C15 C14 120.9(5)
C15 C16 C17 119.9(5)
C18 C17 C16 120.4(5)
C17 C18 C13 120.0(5)
C20 C19 C24 119.7(4)
C20 C19 P2 120.9(3)
C24 C19 P2 119.3(4)
C19 C20 C21 120.1(4)
C22 C21 C20 120.1(5)
C23 C22 C21 120.1(4)
C22 C23 C24 120.5(4)
C23 C24 C19 119.4(5)
C26 C25 C30 118.8(5)
C26 C25 P2 122.5(4)
C30 C25 P2 118.7(4)
C25 C26 C27 120.9(5)
C28 C27 C26 119.6(5)
C29 C28 C27 119.9(5)
C28 C29 C30 120.6(5)
C29 C30 C25 120.1(5)
C36 C31 C32 119.6(4)
C36 C31 P3 118.5(3)
C32 C31 P3 121.9(4)
C33 C32 C31 119.5(5)
C34 C33 C32 120.8(5)
C33 C34 C35 119.7(5)
C36 C35 C34 119.7(5)
C31 C36 C35 120.7(5)
C42 C37 C38 119.2(4)
C42 C37 P3 123.0(3)
C38 C37 P3 117.8(3)
C39 C38 C37 119.9(4)
C40 C39 C38 120.7(4)
C41 C40 C39 119.7(5)
C40 C41 C42 120.5(5)
C37 C42 C41 120.1(4)
C48 C43 C44 119.8(4)
C48 C43 P3 120.1(4)
C44 C43 P3 120.1(3)
C45 C44 C43 119.2(4)
C46 C45 C44 120.7(5)
C47 C46 C45 119.9(5)
C46 C47 C48 119.9(5)
C47 C48 C43 120.4(5)
F1 C49 C50 118.4(8)
F1 C49 C54 121.4(8)
C50 C49 C54 120.0
F2 C50 C49 120.2(8)
F2 C50 C51 119.6(8)
C49 C50 C51 120.0
C52 C51 C50 120.0
C53 C52 C51 120.0
C52 C53 C54 120.0
C53 C54 C49 120.0
F4 C55 C56 122.4(10)
F4 C55 C61 117.5(10)
C56 C55 C61 120.0
C57 C56 C55 120.0
C56 C57 C58 120.0
C57 C58 C59 120.0
C61 C59 C58 120.0
F3 C61 C59 121.0(10)
F3 C61 C55 119.0(10)
C59 C61 C55 120.0
C2 N1 P1 122.1(3)
C3 N2 C2 109.2(4)
C3 N2 C5 123.7(4)
C2 N2 C5 127.1(4)
C4 N3 C2 108.8(4)
C4 N3 C9 121.2(4)
C2 N3 C9 130.1(4)
O2 P4 O1 127.9(6)
O2 P4 Cl3 109.0(6)
O1 P4 Cl3 105.5(3)
O2 P4 Cl4 117.7(6)
O1 P4 Cl4 95.1(3)
Cl3 P4 Cl4 97.0(2)
N1 P1 C1 103.41(19)
N1 P1 Cl1 104.43(14)
C1 P1 Cl1 99.82(14)
C1 P2 C19 115.9(2)
C1 P2 C25 112.3(2)
C19 P2 C25 107.9(2)
C1 P2 C13 107.6(2)
C19 P2 C13 102.7(2)
C25 P2 C13 110.0(2)
C1 P3 C31 112.8(2)
C1 P3 C43 114.9(2)
C31 P3 C43 107.9(2)
C1 P3 C37 113.1(2)
C31 P3 C37 105.1(2)
C43 P3 C37 102.0(2)

loop_
_geom_bond_atom_site_label_1
_geom_bond_atom_site_label_2
_geom_bond_distance
C1 P3 1.740(4)
C1 P2 1.749(4)
C1 P1 1.801(4)
C2 N1 1.342(5)
C2 N3 1.375(6)
C2 N2 1.386(6)
C3 C4 1.343(7)
C3 N2 1.371(6)
C4 N3 1.371(6)
C5 N2 1.502(6)
C5 C7 1.520(7)
C5 C8 1.525(6)
C5 C6 1.532(6)
C9 C10 1.518(7)
C9 N3 1.518(6)
C9 C12 1.541(6)
C9 C11 1.543(7)
C13 C14 1.404(7)
C13 C18 1.405(7)
C13 P2 1.812(5)
C14 C15 1.378(7)
C15 C16 1.371(8)
C16 C17 1.387(8)
C17 C18 1.376(7)
C19 C20 1.384(6)
C19 C24 1.405(6)
C19 P2 1.805(4)
C20 C21 1.397(6)
C21 C22 1.387(7)
C22 C23 1.376(7)
C23 C24 1.396(6)
C25 C26 1.386(7)
C25 C30 1.398(6)
C25 P2 1.812(5)
C26 C27 1.390(7)
C27 C28 1.387(8)
C28 C29 1.378(8)
C29 C30 1.384(7)
C31 C36 1.386(7)
C31 C32 1.396(6)
C31 P3 1.814(4)
C32 C33 1.393(7)
C33 C34 1.382(8)
C34 C35 1.391(8)
C35 C36 1.390(6)
C37 C42 1.385(6)
C37 C38 1.400(6)
C37 P3 1.817(5)
C38 C39 1.384(6)
C39 C40 1.377(7)
C40 C41 1.376(7)
C41 C42 1.391(6)
C43 C48 1.389(7)
C43 C44 1.392(6)
C43 P3 1.817(5)
C44 C45 1.392(6)
C45 C46 1.382(7)
C46 C47 1.382(7)
C47 C48 1.384(7)
C49 F1 1.347(11)
C49 C50 1.39
C49 C54 1.39
C50 F2 1.334(11)
C50 C51 1.39
C51 C52 1.39
C52 C53 1.39
C53 C54 1.39
C55 F4 1.287(12)
C55 C56 1.39
C55 C61 1.39
C56 C57 1.39
C57 C58 1.39
C58 C59 1.39
C59 C61 1.39
C61 F3 1.297(14)
Cl1 P1 2.3472(16)
N1 P1 1.625(4)
O1 P4 1.655(6)
O2 P4 1.328(13)
P4 Cl3 2.058(4)
P4 Cl4 2.072(5)
